data_7030562
loop_
_publ_author_name
'Li, Qiang'
'Wang, Longsheng'
'Yin, Panchao'
'Wei, Yongge'
'Hao, Jian'
'Zhu, Yulin'
'Zhu, Li'
'Yuan, Gu'

_publ_section_title
;
 Convenient syntheses and structural characterizations of
 mono-substituted alkylimido hexamolybdates: [Mo6O18(NR)]2&#x2212; (R =
 Me, Et, n-Pr, i-Pr, n-Bu, t-Bu, Cy, Hex, Ode)
;
_journal_coden_ASTM DTARAF
_journal_issue 7
_journal_name_full 'Dalton Transactions'
_journal_page_first 1172
_journal_page_last 1179
_journal_paper_doi 10.1039/b813924e
_journal_year 2009
_chemical_formula_sum 'C36 H81 Mo6 N3 O18'
_chemical_formula_weight 1419.68
_space_group_IT_number 61
_symmetry_cell_setting orthorhombic
_symmetry_space_group_name_Hall '-P 2ac 2ab'
_symmetry_space_group_name_H-M 'P b c a'
_atom_sites_solution_hydrogens geom
_atom_sites_solution_primary direct
_atom_sites_solution_secondary difmap
_audit_creation_method SHELXL-97
_cell_angle_alpha 90.00
_cell_angle_beta 90.00
_cell_angle_gamma 90.00
_cell_formula_units_Z 8
_cell_length_a 16.8504(8)
_cell_length_b 20.0036(10)
_cell_length_c 31.6503(15)
_cell_measurement_reflns_used 8234
_cell_measurement_temperature 296(2)
_cell_measurement_theta_max 28.64
_cell_measurement_theta_min 2.14
_cell_volume 10668.3(9)
_computing_cell_refinement 'Bruker SMART'
_computing_data_collection 'Bruker SMART'
_computing_data_reduction 'Bruker SAINT'
_computing_molecular_graphics 'Bruker SHELXTL'
_computing_publication_material 'Bruker SHELXTL'
_computing_structure_refinement 'SHELXL-97 (Sheldrick, 1997)'
_computing_structure_solution 'SHELXS-97 (Sheldrick, 1990)'
_diffrn_ambient_temperature 296(2)
_diffrn_measured_fraction_theta_full 0.999
_diffrn_measured_fraction_theta_max 0.999
_diffrn_measurement_device_type 'CCD area detector'
_diffrn_measurement_method 'phi and omega scans'
_diffrn_radiation_monochromator graphite
_diffrn_radiation_source 'fine-focus sealed tube'
_diffrn_radiation_type MoK\a
_diffrn_radiation_wavelength 0.71073
_diffrn_reflns_av_R_equivalents 0.0327
_diffrn_reflns_av_sigmaI/netI 0.0247
_diffrn_reflns_limit_h_max 19
_diffrn_reflns_limit_h_min -20
_diffrn_reflns_limit_k_max 9
_diffrn_reflns_limit_k_min -23
_diffrn_reflns_limit_l_max 37
_diffrn_reflns_limit_l_min -37
_diffrn_reflns_number 48987
_diffrn_reflns_theta_full 25.00
_diffrn_reflns_theta_max 25.00
_diffrn_reflns_theta_min 2.04
_exptl_absorpt_coefficient_mu 1.433
_exptl_absorpt_correction_T_max 0.7626
_exptl_absorpt_correction_T_min 0.6731
_exptl_absorpt_correction_type multi-scan
_exptl_crystal_colour orange
_exptl_crystal_density_diffrn 1.768
_exptl_crystal_density_method 'not measured'
_exptl_crystal_description block
_exptl_crystal_F_000 5712
_exptl_crystal_size_max 0.30
_exptl_crystal_size_mid 0.20
_exptl_crystal_size_min 0.20
_refine_diff_density_max 1.099
_refine_diff_density_min -0.766
_refine_diff_density_rms 0.105
_refine_ls_extinction_method none
_refine_ls_goodness_of_fit_ref 1.127
_refine_ls_hydrogen_treatment constr
_refine_ls_matrix_type full
_refine_ls_number_parameters 590
_refine_ls_number_reflns 9378
_refine_ls_number_restraints 153
_refine_ls_restrained_S_all 1.140
_refine_ls_R_factor_all 0.0736
_refine_ls_R_factor_gt 0.0509
_refine_ls_shift/su_max 0.003
_refine_ls_shift/su_mean 0.000
_refine_ls_structure_factor_coef Fsqd
_refine_ls_weighting_details 'calc w=1/[\s^2^(Fo^2^)+(0.0449P)^2^+46.6940P] where P=(Fo^2^+2Fc^2^)/3'
_refine_ls_weighting_scheme calc
_refine_ls_wR_factor_gt 0.1175
_refine_ls_wR_factor_ref 0.1351
_reflns_number_gt 7120
_reflns_number_total 9378
_reflns_threshold_expression >2sigma(I)
_cod_duplicate_entry 7000461
_cod_data_source_file b813924e.txt
_cod_data_source_block compound-5
_cod_original_sg_symbol_H-M Pbca
_cod_database_code 7030562

loop_
_symmetry_equiv_pos_as_xyz
'x, y, z'
'-x+1/2, -y, z+1/2'
'-x, y+1/2, -z+1/2'
'x+1/2, -y+1/2, -z'
'-x, -y, -z'
'x-1/2, y, -z-1/2'
'x, -y-1/2, z-1/2'
'-x-1/2, y-1/2, z'

loop_
_atom_site_label
_atom_site_type_symbol
_atom_site_fract_x
_atom_site_fract_y
_atom_site_fract_z
_atom_site_U_iso_or_equiv
_atom_site_adp_type
_atom_site_occupancy
_atom_site_symmetry_multiplicity
_atom_site_calc_flag
_atom_site_refinement_flags
_atom_site_disorder_assembly
_atom_site_disorder_group
Mo1 Mo 0.51581(4) 0.18930(3) 0.17127(2) 0.0608(2) Uani 1 1 d . A .
Mo2 Mo 0.36474(4) 0.09495(3) 0.19277(2) 0.05133(17) Uani 1 1 d . . .
Mo3 Mo 0.26662(4) 0.16773(3) 0.11565(2) 0.05366(18) Uani 1 1 d . . .
Mo4 Mo 0.42077(4) 0.26305(3) 0.09546(2) 0.05849(19) Uani 1 1 d . . .
Mo5 Mo 0.34624(4) 0.25843(3) 0.19136(2) 0.05156(17) Uani 1 1 d . . .
Mo6 Mo 0.44000(4) 0.09849(3) 0.09690(2) 0.05901(19) Uani 1 1 d . . .
O1 O 0.3942(2) 0.1792(2) 0.14431(13) 0.0432(10) Uani 1 1 d . . .
O2 O 0.3430(4) 0.0350(3) 0.22860(17) 0.0750(16) Uani 1 1 d . . .
O3 O 0.1740(3) 0.1600(3) 0.0963(2) 0.0803(17) Uani 1 1 d . . .
O4 O 0.4391(4) 0.3221(3) 0.0590(2) 0.091(2) Uani 1 1 d . . .
O5 O 0.3124(4) 0.3165(3) 0.22527(19) 0.0767(16) Uani 1 1 d . . .
O6 O 0.4716(4) 0.0400(3) 0.06242(19) 0.0821(17) Uani 1 1 d . . .
O7 O 0.5164(3) 0.2557(3) 0.12576(18) 0.0654(14) Uani 1 1 d . . .
O8 O 0.4565(3) 0.2541(2) 0.20416(16) 0.0600(13) Uani 1 1 d . . .
O9 O 0.5327(3) 0.1217(3) 0.12722(18) 0.0672(14) Uani 1 1 d . . .
O10 O 0.4715(3) 0.1195(2) 0.20645(16) 0.0609(13) Uani 1 1 d . . .
O11 O 0.3333(3) 0.1765(2) 0.22166(15) 0.0575(12) Uani 1 1 d . . .
O12 O 0.2687(3) 0.1028(2) 0.16122(15) 0.0539(12) Uani 1 1 d . . .
O13 O 0.4079(3) 0.0466(2) 0.14560(15) 0.0561(12) Uani 1 1 d . . .
O14 O 0.3266(3) 0.1048(2) 0.08430(16) 0.0618(13) Uani 1 1 d . . .
O15 O 0.4503(3) 0.1812(3) 0.06597(16) 0.0672(14) Uani 1 1 d . . .
O16 O 0.3764(3) 0.3113(2) 0.14198(16) 0.0581(12) Uani 1 1 d . . .
O17 O 0.3120(3) 0.2366(3) 0.08200(16) 0.0658(14) Uani 1 1 d . . .
O18 O 0.2538(3) 0.2337(2) 0.15957(16) 0.0582(12) Uani 1 1 d . . .
N1 N 0.6098(4) 0.1971(4) 0.1919(3) 0.082(2) Uani 1 1 d . . .
N2 N 0.4274(4) 0.5113(3) 0.1995(2) 0.0649(17) Uani 1 1 d . . .
N3 N 0.6134(4) 0.1664(4) -0.0301(2) 0.081(2) Uani 1 1 d . . .
C5 C 0.4241(5) 0.5875(4) 0.2065(3) 0.073(2) Uani 1 1 d D . .
H5A H 0.3730 0.6030 0.1963 0.088 Uiso 1 1 calc R . .
H5B H 0.4252 0.5954 0.2367 0.088 Uiso 1 1 calc R . .
C6 C 0.4855(6) 0.6298(4) 0.1872(3) 0.086(3) Uani 1 1 d D . .
H6A H 0.4885 0.6208 0.1571 0.103 Uiso 1 1 calc R . .
H6B H 0.5367 0.6196 0.1996 0.103 Uiso 1 1 calc R . .
C7 C 0.4655(6) 0.7046(4) 0.1945(3) 0.095(3) Uani 1 1 d D . .
H7A H 0.4175 0.7156 0.1790 0.114 Uiso 1 1 calc R . .
H7B H 0.4552 0.7118 0.2243 0.114 Uiso 1 1 calc R . .
C8 C 0.5291(8) 0.7489(5) 0.1809(4) 0.124(4) Uani 1 1 d D . .
H8A H 0.5141 0.7944 0.1862 0.186 Uiso 1 1 calc R . .
H8B H 0.5386 0.7428 0.1513 0.186 Uiso 1 1 calc R . .
H8C H 0.5766 0.7386 0.1964 0.186 Uiso 1 1 calc R . .
C9 C 0.3877(5) 0.4937(4) 0.1575(3) 0.073(2) Uani 1 1 d . . .
H9A H 0.3809 0.4456 0.1566 0.088 Uiso 1 1 calc R . .
H9B H 0.3350 0.5133 0.1576 0.088 Uiso 1 1 calc R . .
C10 C 0.4281(6) 0.5146(6) 0.1172(3) 0.096(3) Uani 1 1 d . . .
H10A H 0.4813 0.4962 0.1163 0.116 Uiso 1 1 calc R . .
H10B H 0.4323 0.5630 0.1163 0.116 Uiso 1 1 calc R . .
C11 C 0.3809(7) 0.4900(6) 0.0791(3) 0.109(4) Uani 1 1 d . . .
H11A H 0.3753 0.4419 0.0810 0.131 Uiso 1 1 calc R . .
H11B H 0.3282 0.5094 0.0800 0.131 Uiso 1 1 calc R . .
C12 C 0.4173(10) 0.5066(8) 0.0391(4) 0.164(6) Uani 1 1 d . . .
H12A H 0.3852 0.4896 0.0165 0.246 Uiso 1 1 calc R . .
H12B H 0.4692 0.4870 0.0377 0.246 Uiso 1 1 calc R . .
H12C H 0.4216 0.5543 0.0366 0.246 Uiso 1 1 calc R . .
C13 C 0.5120(5) 0.4852(4) 0.2007(3) 0.074(2) Uani 1 1 d DU . .
H13A H 0.5421 0.5071 0.1786 0.089 Uiso 1 1 calc R . .
H13B H 0.5356 0.4979 0.2275 0.089 Uiso 1 1 calc R . .
C14 C 0.5204(6) 0.4105(4) 0.1955(4) 0.120(4) Uani 1 1 d DU . .
H14A H 0.4888 0.3959 0.1715 0.144 Uiso 1 1 calc R . .
H14B H 0.5005 0.3882 0.2205 0.144 Uiso 1 1 calc R . .
C15 C 0.6099(6) 0.3903(6) 0.1881(6) 0.189(8) Uani 1 1 d DU . .
H15A H 0.6147 0.3516 0.1698 0.227 Uiso 1 1 calc R . .
H15B H 0.6407 0.4270 0.1766 0.227 Uiso 1 1 calc R . .
C16 C 0.6327(11) 0.3751(11) 0.2310(6) 0.267(11) Uani 1 1 d DU . .
H16A H 0.6879 0.3633 0.2317 0.400 Uiso 1 1 calc R . .
H16B H 0.6015 0.3383 0.2412 0.400 Uiso 1 1 calc R . .
H16C H 0.6238 0.4135 0.2485 0.400 Uiso 1 1 calc R . .
C17 C 0.3768(5) 0.4794(4) 0.2329(3) 0.076(2) Uani 1 1 d . . .
H17A H 0.3683 0.4330 0.2252 0.091 Uiso 1 1 calc R . .
H17B H 0.3254 0.5012 0.2328 0.091 Uiso 1 1 calc R . .
C18 C 0.4088(6) 0.4812(5) 0.2775(3) 0.091(3) Uani 1 1 d . . .
H18A H 0.4620 0.4626 0.2780 0.109 Uiso 1 1 calc R . .
H18B H 0.4117 0.5271 0.2872 0.109 Uiso 1 1 calc R . .
C19 C 0.3567(7) 0.4421(6) 0.3062(3) 0.108(4) Uani 1 1 d . . .
H19A H 0.3537 0.3964 0.2961 0.129 Uiso 1 1 calc R . .
H19B H 0.3036 0.4607 0.3053 0.129 Uiso 1 1 calc R . .
C20 C 0.3848(8) 0.4416(7) 0.3512(4) 0.135(5) Uani 1 1 d . . .
H20A H 0.3486 0.4161 0.3682 0.203 Uiso 1 1 calc R . .
H20B H 0.3872 0.4866 0.3616 0.203 Uiso 1 1 calc R . .
H20C H 0.4366 0.4218 0.3526 0.203 Uiso 1 1 calc R . .
C21 C 0.5277(6) 0.1875(6) -0.0302(3) 0.092(3) Uani 1 1 d . . .
H21A H 0.4983 0.1559 -0.0474 0.111 Uiso 1 1 calc R . .
H21B H 0.5077 0.1838 -0.0015 0.111 Uiso 1 1 calc R . .
C22 C 0.5097(6) 0.2560(7) -0.0457(4) 0.107(4) Uani 1 1 d . . .
H22A H 0.5307 0.2616 -0.0740 0.129 Uiso 1 1 calc R . .
H22B H 0.5346 0.2888 -0.0275 0.129 Uiso 1 1 calc R . .
C23 C 0.4207(7) 0.2663(9) -0.0460(4) 0.134(5) Uani 1 1 d . . .
H23A H 0.3971 0.2380 -0.0675 0.160 Uiso 1 1 calc R . .
H23B H 0.3990 0.2532 -0.0188 0.160 Uiso 1 1 calc R . .
C24 C 0.4001(9) 0.3363(10) -0.0545(5) 0.182(8) Uani 1 1 d . . .
H24A H 0.3434 0.3412 -0.0545 0.273 Uiso 1 1 calc R . .
H24B H 0.4207 0.3492 -0.0816 0.273 Uiso 1 1 calc R . .
H24C H 0.4226 0.3644 -0.0330 0.273 Uiso 1 1 calc R . .
C25 C 0.6647(5) 0.2175(5) -0.0086(3) 0.082(3) Uani 1 1 d DU . .
H25A H 0.7196 0.2031 -0.0106 0.099 Uiso 1 1 calc R . .
H25B H 0.6602 0.2593 -0.0239 0.099 Uiso 1 1 calc R . .
C26 C 0.6460(6) 0.2305(6) 0.0370(3) 0.115(4) Uani 1 1 d DU . .
H26A H 0.6575 0.1907 0.0533 0.138 Uiso 1 1 calc R . .
H26B H 0.5897 0.2398 0.0398 0.138 Uiso 1 1 calc R . .
C27 C 0.6928(8) 0.2888(8) 0.0550(5) 0.160(6) Uani 1 1 d DU . .
H27A H 0.6967 0.2840 0.0854 0.192 Uiso 1 1 calc R . .
H27B H 0.7461 0.2882 0.0435 0.192 Uiso 1 1 calc R . .
C28 C 0.6561(12) 0.3507(8) 0.0452(8) 0.253(12) Uani 1 1 d DU . .
H28A H 0.6890 0.3867 0.0550 0.379 Uiso 1 1 calc R . .
H28B H 0.6053 0.3530 0.0588 0.379 Uiso 1 1 calc R . .
H28C H 0.6494 0.3543 0.0152 0.379 Uiso 1 1 calc R . .
C29 C 0.6448(6) 0.1622(5) -0.0750(3) 0.091(3) Uani 1 1 d . . .
H29A H 0.6469 0.2070 -0.0868 0.109 Uiso 1 1 calc R . .
H29B H 0.6986 0.1450 -0.0743 0.109 Uiso 1 1 calc R . .
C30 C 0.5957(8) 0.1186(6) -0.1039(3) 0.114(4) Uani 1 1 d . . .
H30A H 0.5415 0.1348 -0.1043 0.137 Uiso 1 1 calc R . .
H30B H 0.5952 0.0733 -0.0930 0.137 Uiso 1 1 calc R . .
C31 C 0.6307(7) 0.1184(6) -0.1515(4) 0.106(4) Uani 1 1 d . . .
H31A H 0.5960 0.0936 -0.1703 0.127 Uiso 1 1 calc R . .
H31B H 0.6359 0.1637 -0.1621 0.127 Uiso 1 1 calc R . .
C32 C 0.7031(7) 0.0884(5) -0.1488(4) 0.103(3) Uani 1 1 d . . .
H32A H 0.7273 0.0875 -0.1762 0.154 Uiso 1 1 calc R . .
H32B H 0.6967 0.0435 -0.1387 0.154 Uiso 1 1 calc R . .
H32C H 0.7362 0.1130 -0.1296 0.154 Uiso 1 1 calc R . .
C33 C 0.6180(6) 0.0984(5) -0.0074(3) 0.099(3) Uani 1 1 d DU . .
H33A H 0.5986 0.1045 0.0212 0.119 Uiso 1 1 calc R . .
H33B H 0.5817 0.0681 -0.0215 0.119 Uiso 1 1 calc R . .
C34 C 0.6968(8) 0.0652(7) -0.0049(5) 0.145(5) Uani 1 1 d DU . .
H34A H 0.7372 0.0987 0.0004 0.175 Uiso 1 1 calc R . .
H34B H 0.7085 0.0443 -0.0318 0.175 Uiso 1 1 calc R . .
C35 C 0.7003(10) 0.0116(8) 0.0303(6) 0.192(7) Uani 1 1 d DU . .
H35A H 0.7549 -0.0031 0.0330 0.231 Uiso 1 1 calc R . .
H35B H 0.6856 0.0327 0.0568 0.231 Uiso 1 1 calc R . .
C36 C 0.6533(11) -0.0442(8) 0.0251(6) 0.189(7) Uani 1 1 d DU . .
H36A H 0.6580 -0.0724 0.0495 0.283 Uiso 1 1 calc R . .
H36B H 0.6701 -0.0682 0.0004 0.283 Uiso 1 1 calc R . .
H36C H 0.5990 -0.0307 0.0218 0.283 Uiso 1 1 calc R . .
C1A C 0.6890(6) 0.2019(6) 0.2084(5) 0.118(4) Uani 0.50 1 d PDU A 1
H1A1 H 0.6880 0.1977 0.2389 0.141 Uiso 0.50 1 calc PR A 1
H1A2 H 0.7116 0.2451 0.2013 0.141 Uiso 0.50 1 calc PR A 1
C2A C 0.7395(11) 0.1462(13) 0.1894(6) 0.116(7) Uani 0.50 1 d PDU A 1
H2A1 H 0.7939 0.1577 0.1963 0.140 Uiso 0.50 1 calc PR A 1
H2A2 H 0.7271 0.1066 0.2058 0.140 Uiso 0.50 1 calc PR A 1
C3A C 0.7414(12) 0.1243(14) 0.1458(6) 0.113(7) Uani 0.50 1 d PDU A 1
H3A1 H 0.7545 0.1624 0.1282 0.136 Uiso 0.50 1 calc PR A 1
H3A2 H 0.6886 0.1096 0.1379 0.136 Uiso 0.50 1 calc PR A 1
C4A C 0.7993(17) 0.0686(14) 0.1361(9) 0.140(6) Uani 0.50 1 d PDU A 1
H4A1 H 0.7977 0.0586 0.1064 0.211 Uiso 0.50 1 calc PR A 1
H4A2 H 0.7849 0.0294 0.1519 0.211 Uiso 0.50 1 calc PR A 1
H4A3 H 0.8519 0.0823 0.1439 0.211 Uiso 0.50 1 calc PR A 1
C1B C 0.6890(6) 0.2019(6) 0.2084(5) 0.118(4) Uani 0.50 1 d PDU A 2
H1B1 H 0.7025 0.1597 0.2217 0.141 Uiso 0.50 1 calc PR A 2
H1B2 H 0.6898 0.2361 0.2302 0.141 Uiso 0.50 1 calc PR A 2
C2B C 0.7492(14) 0.2175(13) 0.1776(8) 0.132(7) Uani 0.50 1 d PDU A 2
H2B1 H 0.7988 0.2254 0.1923 0.159 Uiso 0.50 1 calc PR A 2
H2B2 H 0.7346 0.2588 0.1636 0.159 Uiso 0.50 1 calc PR A 2
C3B C 0.7625(19) 0.1655(15) 0.1451(8) 0.152(10) Uani 0.50 1 d PDU A 2
H3B1 H 0.8076 0.1772 0.1275 0.183 Uiso 0.50 1 calc PR A 2
H3B2 H 0.7160 0.1611 0.1272 0.183 Uiso 0.50 1 calc PR A 2
C4B C 0.7784(19) 0.1007(14) 0.1685(9) 0.140(6) Uani 0.50 1 d PDU A 2
H4B1 H 0.7846 0.0650 0.1485 0.211 Uiso 0.50 1 calc PR A 2
H4B2 H 0.7346 0.0910 0.1869 0.211 Uiso 0.50 1 calc PR A 2
H4B3 H 0.8260 0.1050 0.1849 0.211 Uiso 0.50 1 calc PR A 2

loop_
_atom_site_aniso_label
_atom_site_aniso_U_11
_atom_site_aniso_U_22
_atom_site_aniso_U_33
_atom_site_aniso_U_23
_atom_site_aniso_U_13
_atom_site_aniso_U_12
Mo1 0.0362(3) 0.0611(4) 0.0851(5) -0.0011(4) -0.0086(3) -0.0026(3)
Mo2 0.0527(4) 0.0434(3) 0.0578(4) 0.0103(3) -0.0003(3) -0.0012(3)
Mo3 0.0428(3) 0.0530(4) 0.0652(4) 0.0034(3) -0.0108(3) -0.0025(3)
Mo4 0.0650(4) 0.0484(4) 0.0621(4) 0.0106(3) 0.0109(3) -0.0067(3)
Mo5 0.0513(4) 0.0435(3) 0.0599(4) -0.0052(3) 0.0046(3) 0.0007(3)
Mo6 0.0613(4) 0.0493(4) 0.0664(4) -0.0081(3) 0.0149(3) 0.0011(3)
O1 0.037(2) 0.040(2) 0.052(2) 0.002(2) 0.0041(19) -0.0019(18)
O2 0.096(4) 0.057(3) 0.072(3) 0.022(3) 0.005(3) -0.005(3)
O3 0.055(3) 0.080(4) 0.106(4) 0.001(3) -0.030(3) -0.009(3)
O4 0.119(5) 0.067(4) 0.087(4) 0.024(3) 0.020(4) -0.014(4)
O5 0.083(4) 0.056(3) 0.092(4) -0.019(3) 0.017(3) 0.006(3)
O6 0.090(4) 0.067(4) 0.089(4) -0.021(3) 0.026(3) 0.003(3)
O7 0.047(3) 0.061(3) 0.089(4) 0.000(3) 0.010(3) -0.016(2)
O8 0.054(3) 0.055(3) 0.071(3) -0.006(3) -0.011(2) -0.007(2)
O9 0.041(3) 0.063(3) 0.098(4) -0.010(3) 0.007(3) 0.005(2)
O10 0.054(3) 0.057(3) 0.072(3) 0.007(3) -0.016(2) 0.003(2)
O11 0.065(3) 0.053(3) 0.055(3) 0.005(2) 0.006(2) -0.002(2)
O12 0.041(3) 0.048(3) 0.073(3) 0.004(2) -0.002(2) -0.011(2)
O13 0.055(3) 0.041(2) 0.072(3) -0.004(2) 0.001(2) 0.003(2)
O14 0.063(3) 0.060(3) 0.063(3) -0.009(3) -0.005(2) -0.008(3)
O15 0.079(4) 0.066(3) 0.057(3) -0.001(3) 0.019(3) -0.008(3)
O16 0.058(3) 0.043(3) 0.074(3) 0.006(2) 0.001(3) 0.001(2)
O17 0.066(3) 0.064(3) 0.067(3) 0.018(3) -0.017(3) -0.005(3)
O18 0.044(3) 0.051(3) 0.079(3) -0.003(3) 0.000(2) 0.006(2)
N1 0.042(4) 0.075(5) 0.129(6) -0.006(4) -0.021(4) 0.003(3)
N2 0.067(4) 0.049(4) 0.079(4) -0.010(3) -0.021(3) 0.001(3)
N3 0.073(5) 0.106(6) 0.063(4) 0.001(4) 0.017(4) -0.027(4)
C5 0.079(6) 0.062(5) 0.078(6) -0.007(4) -0.009(5) -0.006(4)
C6 0.100(7) 0.077(6) 0.081(6) -0.017(5) 0.001(5) -0.004(6)
C7 0.116(8) 0.053(5) 0.115(8) -0.001(5) -0.045(7) -0.001(5)
C8 0.167(12) 0.073(7) 0.131(10) 0.017(7) -0.019(9) -0.013(8)
C9 0.071(5) 0.062(5) 0.087(6) -0.017(5) -0.018(5) 0.009(4)
C10 0.097(7) 0.103(8) 0.090(7) -0.028(6) -0.023(6) 0.009(6)
C11 0.137(10) 0.110(8) 0.081(7) -0.029(6) -0.030(7) 0.023(7)
C12 0.216(17) 0.202(16) 0.074(8) -0.024(9) -0.011(9) -0.024(14)
C13 0.059(5) 0.062(5) 0.101(6) -0.003(5) -0.018(4) -0.009(4)
C14 0.090(7) 0.064(5) 0.205(12) -0.010(7) -0.033(7) 0.007(5)
C15 0.093(7) 0.084(8) 0.39(2) -0.043(11) -0.127(11) 0.033(6)
C16 0.184(19) 0.21(2) 0.41(3) -0.02(2) -0.13(2) 0.054(16)
C17 0.072(6) 0.059(5) 0.095(6) -0.005(5) -0.015(5) -0.015(4)
C18 0.086(7) 0.096(7) 0.091(7) 0.010(6) -0.019(5) -0.018(6)
C19 0.108(9) 0.109(9) 0.105(8) 0.000(7) 0.006(7) -0.031(7)
C20 0.160(13) 0.155(12) 0.091(9) 0.013(8) 0.008(8) -0.007(10)
C21 0.069(6) 0.140(10) 0.068(6) 0.008(6) 0.010(5) -0.030(6)
C22 0.074(7) 0.147(11) 0.101(8) -0.002(8) 0.003(6) -0.013(7)
C23 0.090(9) 0.200(16) 0.111(10) 0.011(10) -0.022(7) 0.009(10)
C24 0.119(12) 0.28(2) 0.149(14) -0.002(15) -0.030(10) 0.035(14)
C25 0.057(5) 0.111(7) 0.079(5) -0.006(5) 0.010(4) -0.016(5)
C26 0.087(7) 0.167(10) 0.091(6) -0.030(7) 0.001(6) -0.006(7)
C27 0.110(10) 0.209(14) 0.161(12) -0.099(11) -0.010(9) 0.001(9)
C28 0.20(2) 0.158(11) 0.40(3) -0.013(19) 0.05(2) -0.042(13)
C29 0.100(7) 0.089(7) 0.083(6) -0.018(5) 0.035(5) -0.037(6)
C30 0.129(10) 0.120(9) 0.093(8) -0.007(7) 0.034(7) -0.032(8)
C31 0.091(8) 0.084(7) 0.143(10) -0.014(7) 0.003(7) -0.007(6)
C32 0.106(9) 0.093(7) 0.109(8) -0.006(6) 0.009(7) -0.030(7)
C33 0.101(7) 0.110(8) 0.086(7) 0.006(6) 0.020(6) -0.029(6)
C34 0.131(9) 0.139(10) 0.167(12) 0.011(8) 0.028(10) 0.014(8)
C35 0.171(15) 0.139(13) 0.267(19) 0.057(12) -0.012(14) 0.004(10)
C36 0.21(2) 0.164(14) 0.192(16) 0.033(13) -0.010(14) -0.011(12)
C1A 0.049(5) 0.124(9) 0.179(11) -0.004(8) -0.030(6) -0.010(5)
C2A 0.036(9) 0.21(2) 0.101(11) 0.008(12) -0.009(9) 0.023(11)
C3A 0.052(11) 0.19(2) 0.096(11) 0.030(13) -0.011(10) -0.004(12)
C4A 0.131(16) 0.175(16) 0.115(15) 0.005(12) 0.003(13) 0.009(12)
C1B 0.049(5) 0.124(9) 0.179(11) -0.004(8) -0.030(6) -0.010(5)
C2B 0.089(14) 0.162(16) 0.146(18) 0.038(14) -0.029(11) -0.005(15)
C3B 0.12(2) 0.19(2) 0.15(2) 0.025(13) -0.004(16) -0.02(2)
C4B 0.131(16) 0.175(16) 0.115(15) 0.005(12) 0.003(13) 0.009(12)

loop_
_atom_type_symbol
_atom_type_description
_atom_type_scat_dispersion_real
_atom_type_scat_dispersion_imag
_atom_type_scat_source
C C 0.0033 0.0016 'International Tables Vol C Tables 4.2.6.8 and 6.1.1.4'
H H 0.0000 0.0000 'International Tables Vol C Tables 4.2.6.8 and 6.1.1.4'
N N 0.0061 0.0033 'International Tables Vol C Tables 4.2.6.8 and 6.1.1.4'
O O 0.0106 0.0060 'International Tables Vol C Tables 4.2.6.8 and 6.1.1.4'
Mo Mo -1.6832 0.6857 'International Tables Vol C Tables 4.2.6.8 and 6.1.1.4'

loop_
_geom_angle_atom_site_label_1
_geom_angle_atom_site_label_2
_geom_angle_atom_site_label_3
_geom_angle
N1 Mo1 O10 101.7(3)
N1 Mo1 O8 102.2(3)
O10 Mo1 O8 88.6(2)
N1 Mo1 O7 102.3(3)
O10 Mo1 O7 156.1(2)
O8 Mo1 O7 86.8(2)
N1 Mo1 O9 101.4(3)
O10 Mo1 O9 88.2(2)
O8 Mo1 O9 156.4(2)
O7 Mo1 O9 86.8(2)
N1 Mo1 O1 179.8(3)
O10 Mo1 O1 78.46(17)
O8 Mo1 O1 78.02(17)
O7 Mo1 O1 77.59(17)
O9 Mo1 O1 78.38(18)
O2 Mo2 O12 103.1(2)
O2 Mo2 O10 103.5(3)
O12 Mo2 O10 153.4(2)
O2 Mo2 O13 104.2(2)
O12 Mo2 O13 87.5(2)
O10 Mo2 O13 87.1(2)
O2 Mo2 O11 102.8(2)
O12 Mo2 O11 86.9(2)
O10 Mo2 O11 86.3(2)
O13 Mo2 O11 153.0(2)
O2 Mo2 O1 178.9(2)
O12 Mo2 O1 77.10(17)
O10 Mo2 O1 76.32(18)
O13 Mo2 O1 76.79(17)
O11 Mo2 O1 76.18(17)
O3 Mo3 O14 104.1(3)
O3 Mo3 O17 103.7(3)
O14 Mo3 O17 88.5(2)
O3 Mo3 O18 102.8(3)
O14 Mo3 O18 153.1(2)
O17 Mo3 O18 87.3(2)
O3 Mo3 O12 103.0(2)
O14 Mo3 O12 86.3(2)
O17 Mo3 O12 153.3(2)
O18 Mo3 O12 85.7(2)
O3 Mo3 O1 178.5(3)
O14 Mo3 O1 77.18(18)
O17 Mo3 O1 77.12(18)
O18 Mo3 O1 75.97(17)
O12 Mo3 O1 76.19(16)
O4 Mo4 O7 104.3(3)
O4 Mo4 O16 104.2(3)
O7 Mo4 O16 89.0(2)
O4 Mo4 O15 102.5(3)
O7 Mo4 O15 87.7(2)
O16 Mo4 O15 153.2(2)
O4 Mo4 O17 102.3(3)
O7 Mo4 O17 153.3(2)
O16 Mo4 O17 86.4(2)
O15 Mo4 O17 84.7(2)
O4 Mo4 O1 178.3(3)
O7 Mo4 O1 76.68(18)
O16 Mo4 O1 77.13(17)
O15 Mo4 O1 76.18(18)
O17 Mo4 O1 76.65(18)
O5 Mo5 O8 103.1(3)
O5 Mo5 O11 103.5(2)
O8 Mo5 O11 88.0(2)
O5 Mo5 O18 103.7(3)
O8 Mo5 O18 153.2(2)
O11 Mo5 O18 87.1(2)
O5 Mo5 O16 103.0(2)
O8 Mo5 O16 86.6(2)
O11 Mo5 O16 153.5(2)
O18 Mo5 O16 86.0(2)
O5 Mo5 O1 179.3(2)
O8 Mo5 O1 76.44(18)
O11 Mo5 O1 77.06(18)
O18 Mo5 O1 76.74(17)
O16 Mo5 O1 76.48(17)
O6 Mo6 O9 103.8(3)
O6 Mo6 O15 103.7(3)
O9 Mo6 O15 88.4(2)
O6 Mo6 O13 103.4(2)
O9 Mo6 O13 87.6(2)
O15 Mo6 O13 152.7(2)
O6 Mo6 O14 102.8(3)
O9 Mo6 O14 153.4(2)
O15 Mo6 O14 86.0(2)
O13 Mo6 O14 85.7(2)
O6 Mo6 O1 179.1(3)
O9 Mo6 O1 77.10(18)
O15 Mo6 O1 76.32(18)
O13 Mo6 O1 76.49(17)
O14 Mo6 O1 76.35(18)
Mo1 O1 Mo5 90.71(15)
Mo1 O1 Mo4 90.69(15)
Mo5 O1 Mo4 90.03(14)
Mo1 O1 Mo2 90.56(15)
Mo5 O1 Mo2 89.85(14)
Mo4 O1 Mo2 178.7(2)
Mo1 O1 Mo6 90.30(15)
Mo5 O1 Mo6 178.9(2)
Mo4 O1 Mo6 90.45(14)
Mo2 O1 Mo6 89.65(14)
Mo1 O1 Mo3 179.5(2)
Mo5 O1 Mo3 89.73(14)
Mo4 O1 Mo3 89.39(15)
Mo2 O1 Mo3 89.35(14)
Mo6 O1 Mo3 89.25(14)
Mo4 O7 Mo1 115.0(2)
Mo5 O8 Mo1 114.8(2)
Mo6 O9 Mo1 114.2(2)
Mo2 O10 Mo1 114.7(2)
Mo5 O11 Mo2 116.9(2)
Mo2 O12 Mo3 117.3(2)
Mo2 O13 Mo6 117.1(2)
Mo3 O14 Mo6 117.2(2)
Mo6 O15 Mo4 117.0(2)
Mo4 O16 Mo5 116.3(2)
Mo3 O17 Mo4 116.8(2)
Mo5 O18 Mo3 117.6(2)
C1A N1 Mo1 178.4(8)
C17 N2 C13 111.7(6)
C17 N2 C9 105.4(6)
C13 N2 C9 110.7(6)
C17 N2 C5 107.4(6)
C13 N2 C5 111.7(6)
C9 N2 C5 109.6(6)
C25 N3 C21 111.2(8)
C25 N3 C29 105.1(6)
C21 N3 C29 110.3(7)
C25 N3 C33 111.2(8)
C21 N3 C33 107.3(7)
C29 N3 C33 111.8(8)
C6 C5 N2 119.0(7)
C5 C6 C7 109.9(8)
C8 C7 C6 112.5(9)
C10 C9 N2 118.3(7)
C9 C10 C11 110.2(9)
C12 C11 C10 113.4(11)
C14 C13 N2 115.2(7)
C13 C14 C15 111.1(8)
C16 C15 C14 99.8(12)
N2 C17 C18 116.4(7)
C19 C18 C17 110.3(8)
C18 C19 C20 113.3(10)
C22 C21 N3 117.1(8)
C21 C22 C23 109.3(11)
C24 C23 C22 111.5(14)
C26 C25 N3 115.6(7)
C25 C26 C27 112.6(10)
C28 C27 C26 111.2(13)
C30 C29 N3 114.0(7)
C29 C30 C31 111.4(9)
C32 C31 C30 105.6(11)
C34 C33 N3 117.7(9)
C33 C34 C35 112.5(11)
C36 C35 C34 116.9(15)
N1 C1A C2A 109.0(11)
C3A C2A C1A 127.5(17)
C2A C3A C4A 115.5(18)
C2B C3B C4B 107(2)

loop_
_geom_bond_atom_site_label_1
_geom_bond_atom_site_label_2
_geom_bond_distance
Mo1 N1 1.721(6)
Mo1 O10 1.936(5)
Mo1 O8 1.940(5)
Mo1 O7 1.960(5)
Mo1 O9 1.962(5)
Mo1 O1 2.228(4)
Mo2 O2 1.691(5)
Mo2 O12 1.909(5)
Mo2 O10 1.914(5)
Mo2 O13 1.922(5)
Mo2 O11 1.944(5)
Mo2 O1 2.332(4)
Mo3 O3 1.684(5)
Mo3 O14 1.896(5)
Mo3 O17 1.902(5)
Mo3 O18 1.929(5)
Mo3 O12 1.941(5)
Mo3 O1 2.345(4)
Mo4 O4 1.680(5)
Mo4 O7 1.881(5)
Mo4 O16 1.913(5)
Mo4 O15 1.950(5)
Mo4 O17 1.954(5)
Mo4 O1 2.325(4)
Mo5 O5 1.681(5)
Mo5 O8 1.903(5)
Mo5 O11 1.911(5)
Mo5 O18 1.920(5)
Mo5 O16 1.954(5)
Mo5 O1 2.321(4)
Mo6 O6 1.686(5)
Mo6 O9 1.891(5)
Mo6 O15 1.930(5)
Mo6 O13 1.935(5)
Mo6 O14 1.956(5)
Mo6 O1 2.335(4)
N1 C1A 1.436(11)
N2 C17 1.501(10)
N2 C13 1.518(10)
N2 C9 1.529(10)
N2 C5 1.542(9)
N3 C25 1.502(11)
N3 C21 1.505(12)
N3 C29 1.520(10)
N3 C33 1.538(12)
C5 C6 1.471(10)
C6 C7 1.550(10)
C7 C8 1.455(12)
C9 C10 1.506(13)
C10 C11 1.526(12)
C11 C12 1.444(16)
C13 C14 1.509(10)
C14 C15 1.579(11)
C15 C16 1.441(13)
C17 C18 1.512(12)
C18 C19 1.487(13)
C19 C20 1.499(14)
C21 C22 1.487(15)
C22 C23 1.514(15)
C23 C24 1.47(2)
C25 C26 1.500(10)
C26 C27 1.517(12)
C27 C28 1.418(12)
C29 C30 1.509(14)
C30 C31 1.618(15)
C31 C32 1.362(14)
C33 C34 1.487(12)
C34 C35 1.547(13)
C35 C36 1.377(14)
C1A C2A 1.52(2)
C2A C3A 1.45(2)
C3A C4A 1.51(3)
C2B C3B 1.48(3)
C3B C4B 1.52(3)
